data_7223232
loop_
_publ_author_name
'Ananyev, Ivan V.'
'Bushmarinov, Ivan S.'
'Ushakov, Ivan E.'
'Aitkulova, Liliya I.'
'Lyssenko, Konstantin A.'

_publ_section_title
;
 Tuning of double-well potential of short strong hydrogen bond by ionic
 interactions in alkali metal hydrodicarboxylates
;
_journal_name_full 'RSC Adv.'
_journal_paper_doi 10.1039/C5RA19870D
_journal_year 2015
_chemical_formula_moiety 'C4 H3 Na O4'
_chemical_formula_sum 'C4 H3 Na O4'
_chemical_formula_weight 138.05
_space_group_crystal_system triclinic
_space_group_IT_number 2
_space_group_name_Hall '-P 1'
_space_group_name_H-M_alt 'P -1'
_symmetry_space_group_name_Hall '-P 1'
_symmetry_space_group_name_H-M 'P -1'
_atom_sites_solution_hydrogens difmap
_audit_creation_method SHELXL-2014/6
_audit_update_record
;
2015-09-24 deposited with the CCDC.
2015-11-05 downloaded from the CCDC.
;
_cell_angle_alpha 82.0400(10)
_cell_angle_beta 87.9280(10)
_cell_angle_gamma 67.2300(10)
_cell_formula_units_Z 2
_cell_length_a 5.32570(10)
_cell_length_b 6.48800(10)
_cell_length_c 7.9340(2)
_cell_measurement_reflns_used 797
_cell_measurement_temperature 100(2)
_cell_measurement_theta_max 25
_cell_measurement_theta_min 3
_cell_volume 250.298(9)
_computing_cell_refinement 'Bruker SAINT'
_computing_data_collection 'Bruker APEX II'
_computing_data_reduction 'Bruker SAINT'
_computing_molecular_graphics 'Bruker SHELXTL'
_computing_publication_material 'Bruker SHELXTL'
_computing_structure_refinement 'SHELXL-97 (Sheldrick, 1997)'
_computing_structure_solution 'SHELXS-97 (Sheldrick, 1997)'
_diffrn_ambient_temperature 100(2)
_diffrn_measured_fraction_theta_full 1.000
_diffrn_measured_fraction_theta_max 0.967
_diffrn_measurement_device_type 'Bruker APEX II CCD area detector''
_diffrn_measurement_method 'omega scans'
_diffrn_radiation_type MoK\a
_diffrn_radiation_wavelength 0.71073
_diffrn_reflns_av_R_equivalents 0.0372
_diffrn_reflns_av_unetI/netI 0.0248
_diffrn_reflns_laue_measured_fraction_full 1.000
_diffrn_reflns_laue_measured_fraction_max 0.967
_diffrn_reflns_limit_h_max 13
_diffrn_reflns_limit_h_min -13
_diffrn_reflns_limit_k_max 16
_diffrn_reflns_limit_k_min -16
_diffrn_reflns_limit_l_max 19
_diffrn_reflns_limit_l_min -19
_diffrn_reflns_number 49023
_diffrn_reflns_point_group_measured_fraction_full 1.000
_diffrn_reflns_point_group_measured_fraction_max 0.967
_diffrn_reflns_theta_full 25.242
_diffrn_reflns_theta_max 63.070
_diffrn_reflns_theta_min 2.593
_exptl_absorpt_coefficient_mu 0.235
_exptl_absorpt_correction_T_max 0.966
_exptl_absorpt_correction_T_min 0.929
_exptl_absorpt_correction_type multi-scan
_exptl_absorpt_process_details SADABS
_exptl_crystal_colour colorless
_exptl_crystal_density_diffrn 1.832
_exptl_crystal_description prism
_exptl_crystal_F_000 140
_exptl_crystal_size_max 0.240
_exptl_crystal_size_mid 0.210
_exptl_crystal_size_min 0.190
_refine_diff_density_max 0.605
_refine_diff_density_min -0.586
_refine_diff_density_rms 0.085
_refine_ls_extinction_method none
_refine_ls_goodness_of_fit_ref 1.047
_refine_ls_hydrogen_treatment refall
_refine_ls_matrix_type full
_refine_ls_number_parameters 94
_refine_ls_number_reflns 8020
_refine_ls_number_restraints 0
_refine_ls_restrained_S_all 1.047
_refine_ls_R_factor_all 0.0341
_refine_ls_R_factor_gt 0.0292
_refine_ls_shift/su_max 0.004
_refine_ls_shift/su_mean 0.000
_refine_ls_structure_factor_coef Fsqd
_refine_ls_weighting_details 'w=1/[\s^2^(Fo^2^)+(0.0530P)^2^+0.0095P] where P=(Fo^2^+2Fc^2^)/3'
_refine_ls_weighting_scheme calc
_refine_ls_wR_factor_gt 0.0888
_refine_ls_wR_factor_ref 0.0926
_reflns_Friedel_coverage 0.000
_reflns_number_gt 6955
_reflns_number_total 8020
_reflns_threshold_expression I>2\s(I)
_cod_data_source_file c5ra19870d2.cif
_cod_data_source_block 100
_cod_database_code 7223232
_shelx_space_group_comment
;
The symmetry employed for this shelxl refinement is uniquely defined
by the following loop, which should always be used as a source of
symmetry information in preference to the above space-group names.
They are only intended as comments.
;
_shelx_estimated_absorpt_t_min 0.946
_shelx_estimated_absorpt_t_max 0.957
_shelxl_version_number 2014/6

loop_
_space_group_symop_operation_xyz
'x, y, z'
'-x, -y, -z'

loop_
_atom_site_label
_atom_site_type_symbol
_atom_site_fract_x
_atom_site_fract_y
_atom_site_fract_z
_atom_site_U_iso_or_equiv
_atom_site_adp_type
_atom_site_occupancy
_atom_site_site_symmetry_order
_atom_site_calc_flag
Na1 Na -0.46778(2) 0.76256(2) 1.39219(2) 0.00965(2) Uani 1 1 d
O4 O 0.18522(4) 0.66059(3) 0.53367(2) 0.00944(3) Uani 1 1 d
O2 O 0.34314(4) 0.71231(4) 1.14284(2) 0.01073(3) Uani 1 1 d
O1 O -0.05456(4) 0.72751(4) 1.25351(2) 0.01062(3) Uani 1 1 d
O3 O -0.24113(4) 0.84542(3) 0.61474(2) 0.01065(3) Uani 1 1 d
C4 C 0.00901(4) 0.75320(4) 0.64385(3) 0.00766(3) Uani 1 1 d
C3 C 0.12557(4) 0.74049(4) 0.81515(3) 0.00868(3) Uani 1 1 d
C2 C -0.02178(5) 0.75609(4) 0.95613(3) 0.00868(3) Uani 1 1 d
C1 C 0.10808(4) 0.72973(4) 1.12475(3) 0.00788(3) Uani 1 1 d
H2 H -0.2122(18) 0.7765(16) 0.9500(12) 0.0215(19) Uiso 1 1 d
H3 H 0.3294(18) 0.7086(16) 0.8234(12) 0.022(2) Uiso 1 1 d
H1 H 0.050(2) 0.7032(19) 1.3693(14) 0.039(3) Uiso 1 1 d

loop_
_atom_site_aniso_label
_atom_site_aniso_U_11
_atom_site_aniso_U_22
_atom_site_aniso_U_33
_atom_site_aniso_U_23
_atom_site_aniso_U_13
_atom_site_aniso_U_12
Na1 0.00769(4) 0.01256(4) 0.00922(4) -0.00251(3) -0.00013(3) -0.00412(3)
O4 0.00852(5) 0.01350(6) 0.00618(4) -0.00221(4) 0.00093(4) -0.00388(4)
O2 0.00777(5) 0.01601(7) 0.00849(5) -0.00263(4) -0.00058(4) -0.00430(5)
O1 0.01008(5) 0.01730(7) 0.00597(4) -0.00129(4) 0.00041(4) -0.00703(5)
O3 0.00749(5) 0.01330(6) 0.00944(5) -0.00281(4) -0.00173(4) -0.00156(4)
C4 0.00777(5) 0.00921(6) 0.00589(5) -0.00108(4) -0.00052(4) -0.00309(5)
C3 0.00807(6) 0.01135(6) 0.00620(5) -0.00180(5) -0.00067(4) -0.00303(5)
C2 0.00883(6) 0.01143(6) 0.00603(5) -0.00128(5) -0.00066(4) -0.00410(5)
C1 0.00822(6) 0.00951(6) 0.00603(5) -0.00125(4) -0.00041(4) -0.00343(5)

loop_
_atom_type_symbol
_atom_type_description
_atom_type_scat_dispersion_real
_atom_type_scat_dispersion_imag
_atom_type_scat_source
C C 0.0033 0.0016 'International Tables Vol C Tables 4.2.6.8 and 6.1.1.4'
H H 0.0000 0.0000 'International Tables Vol C Tables 4.2.6.8 and 6.1.1.4'
O O 0.0106 0.0060 'International Tables Vol C Tables 4.2.6.8 and 6.1.1.4'
Na Na 0.0362 0.0249 'International Tables Vol C Tables 4.2.6.8 and 6.1.1.4'

loop_
_geom_angle_atom_site_label_1
_geom_angle_atom_site_label_2
_geom_angle_atom_site_label_3
_geom_angle
_geom_angle_site_symmetry_1
_geom_angle_site_symmetry_3
O2 Na1 O1 91.628(8) 1_455 .
O2 Na1 O4 84.229(8) 1_455 1_456
O1 Na1 O4 160.225(9) . 1_456
O2 Na1 O3 170.820(10) 1_455 1_556
O1 Na1 O3 80.932(8) . 1_556
O4 Na1 O3 104.574(8) 1_456 1_556
O2 Na1 O3 95.400(8) 1_455 2_477
O1 Na1 O3 110.059(9) . 2_477
O4 Na1 O3 89.607(8) 1_456 2_477
O3 Na1 O3 82.245(8) 1_556 2_477
O2 Na1 O4 92.900(8) 1_455 2_567
O1 Na1 O4 78.553(8) . 2_567
O4 Na1 O4 82.347(7) 1_456 2_567
O3 Na1 O4 90.893(7) 1_556 2_567
O3 Na1 O4 167.806(9) 2_477 2_567
O2 Na1 Na1 135.848(8) 1_455 2_478
O1 Na1 Na1 97.075(7) . 2_478
O4 Na1 Na1 99.347(7) 1_456 2_478
O3 Na1 Na1 41.140(5) 1_556 2_478
O3 Na1 Na1 41.105(5) 2_477 2_478
O4 Na1 Na1 131.249(7) 2_567 2_478
O2 Na1 Na1 88.302(7) 1_455 2_468
O1 Na1 Na1 117.800(8) . 2_468
O4 Na1 Na1 42.937(5) 1_456 2_468
O3 Na1 Na1 99.899(7) 1_556 2_468
O3 Na1 Na1 131.868(8) 2_477 2_468
O4 Na1 Na1 39.410(5) 2_567 2_468
Na1 Na1 Na1 123.863(7) 2_478 2_468
O2 Na1 H1 114.3(2) 1_455 .
O1 Na1 H1 23.5(2) . .
O4 Na1 H1 149.0(2) 1_456 .
O3 Na1 H1 59.1(2) 1_556 .
O3 Na1 H1 111.8(2) 2_477 .
O4 Na1 H1 72.5(2) 2_567 .
Na1 Na1 H1 84.6(3) 2_478 .
Na1 Na1 H1 110.0(2) 2_468 .
C4 O4 Na1 131.727(16) . 1_654
C4 O4 Na1 116.215(15) . 2_567
Na1 O4 Na1 97.653(8) 1_654 2_567
C1 O2 Na1 125.682(16) . 1_655
C1 O1 Na1 157.203(15) . .
C1 O1 H1 110.1(6) . .
Na1 O1 H1 92.6(6) . .
C4 O3 Na1 123.589(15) . 1_554
C4 O3 Na1 128.309(17) . 2_477
Na1 O3 Na1 97.755(8) 1_554 2_477
O3 C4 O4 124.13(2) . .
O3 C4 C3 121.034(19) . .
O4 C4 C3 114.833(19) . .
C2 C3 C4 122.34(2) . .
C2 C3 H3 119.9(5) . .
C4 C3 H3 117.6(5) . .
C3 C2 C1 120.17(2) . .
C3 C2 H2 120.3(6) . .
C1 C2 H2 119.5(6) . .
O2 C1 O1 123.04(2) . .
O2 C1 C2 123.47(2) . .
O1 C1 C2 113.486(19) . .

loop_
_geom_bond_atom_site_label_1
_geom_bond_atom_site_label_2
_geom_bond_distance
_geom_bond_site_symmetry_2
Na1 O2 2.3687(2) 1_455
Na1 O1 2.3690(2) .
Na1 O4 2.3883(2) 1_456
Na1 O3 2.4047(2) 1_556
Na1 O3 2.4064(2) 2_477
Na1 O4 2.5626(2) 2_567
Na1 Na1 3.6242(3) 2_478
Na1 Na1 3.7283(3) 2_468
Na1 H1 2.636(10) .
O4 C4 1.2866(3) .
O4 Na1 2.3882(2) 1_654
O4 Na1 2.5626(2) 2_567
O2 C1 1.2246(3) .
O2 Na1 2.3688(2) 1_655
O1 C1 1.3174(3) .
O1 H1 1.052(11) .
O3 C4 1.2462(3) .
O3 Na1 2.4047(2) 1_554
O3 Na1 2.4064(2) 2_477
C4 C3 1.4932(3) .
C3 C2 1.3355(3) .
C3 H3 1.026(9) .
C2 C1 1.4864(3) .
C2 H2 0.973(8) .

loop_
_geom_torsion_atom_site_label_1
_geom_torsion_atom_site_label_2
_geom_torsion_atom_site_label_3
_geom_torsion_atom_site_label_4
_geom_torsion
_geom_torsion_site_symmetry_1
Na1 O3 C4 O4 22.60(3) 1_554
Na1 O3 C4 O4 -114.38(2) 2_477
Na1 O3 C4 C3 -156.536(17) 1_554
Na1 O3 C4 C3 66.49(3) 2_477
Na1 O4 C4 O3 111.85(2) 1_654
Na1 O4 C4 O3 -118.51(2) 2_567
Na1 O4 C4 C3 -68.97(3) 1_654
Na1 O4 C4 C3 60.67(2) 2_567
O3 C4 C3 C2 22.27(4) .
O4 C4 C3 C2 -156.94(2) .
C4 C3 C2 C1 176.62(2) .
Na1 O2 C1 O1 -16.33(3) 1_655
Na1 O2 C1 C2 163.473(17) 1_655
Na1 O1 C1 O2 171.66(3) .
Na1 O1 C1 C2 -8.16(6) .
C3 C2 C1 O2 6.34(4) .
C3 C2 C1 O1 -173.84(2) .
